data_4115201
loop_
_publ_author_name
'Yujiro Hayashi'
'Mitsuru Shoji'
'Junichiro Yamaguchi'
'Kenji Sato'
'Shinpei Yamaguchi'
'Takasuke Mukaiyama'
'Ken Sakai'
'Yukihiro Asami'
'Hideaki Kakeya'
'Hiroyuki Osada'

_publ_contact_author
;
    Dr Ken Sakai
    Department of Applied Chemistry
    Faculty of Science
    Tokyo University of Science
    Kagurazaka 1-3, Shinjuku-ku
    Tokyo 162-8601, Japan
;
_publ_contact_author_email ksakai@rs.kagu.tus.ac.jp
_publ_contact_author_fax '81 3 3260 4670'
_publ_contact_author_phone '81 3 3260 4670'
_publ_section_title
;
 Asymmetric Total Synthesis of (-)-Azaspirene, a Novel Angiogenesis
 Inhibitor
;
_journal_name_full 'Journal of the American Chemical Society'
_journal_page_first 12078
_journal_page_last 12079
_journal_paper_doi 10.1021/ja0276826
_journal_volume 124
_journal_year 2002
_chemical_formula_moiety 'C24 H27 N O4'
_chemical_formula_sum 'C24 H27 N O4'
_chemical_formula_weight 393.47
_space_group_IT_number 4
_symmetry_cell_setting monoclinic
_symmetry_Int_Tables_number 4
_symmetry_space_group_name_Hall 'P 2yb'
_symmetry_space_group_name_H-M 'P 1 21 1'
_atom_sites_solution_hydrogens geom
_atom_sites_solution_primary direct
_atom_sites_solution_secondary difmap
_audit_creation_date 2002/08/28
_audit_creation_method 'SHELXL97-2 (Sheldrick, 1997)'
_audit_update_record
;
2002/08/28     text and data added by Ken Sakai
;
_cell_angle_alpha 90.00
_cell_angle_beta 105.643(5)
_cell_angle_gamma 90.00
_cell_formula_units_Z 2
_cell_length_a 11.404(3)
_cell_length_b 7.941(2)
_cell_length_c 12.843(3)
_cell_measurement_reflns_used 4444
_cell_measurement_temperature 293(2)
_cell_measurement_theta_max 28.32
_cell_measurement_theta_min 1.65
_cell_volume 1120.0(5)
_computing_cell_refinement 'SMART & SAINT (Bruker, 1998)'
_computing_data_collection 'SMART (Bruker, 1998)'
_computing_data_reduction 'SAINT (Bruker, 1998)'
_computing_molecular_graphics
;
SHELXTL (Bruker, 1998), TEXSAN (Molecular Structure Corporation, Rigaku
Corporation, 1998) & KENX (Sakai, 2000)
;
_computing_publication_material 'SHELXL97-2 (Sheldrick, 1997)'
_computing_structure_refinement 'SHELXL-97 (Sheldrick, 1997)'
_computing_structure_solution 'SHELXS97 (Sheldrick, 1997a)'
_diffrn_ambient_temperature 296(2)
_diffrn_detector_area_resol_mean 8.366
_diffrn_measured_fraction_theta_full 0.981
_diffrn_measured_fraction_theta_max 0.981
_diffrn_measurement_device_type 'CCD area detector'
_diffrn_measurement_method 'phi and omega scans'
_diffrn_radiation_monochromator graphite
_diffrn_radiation_source 'sealed tube'
_diffrn_radiation_type MoK\a
_diffrn_radiation_wavelength 0.71073
_diffrn_reflns_av_R_equivalents 0.0495
_diffrn_reflns_av_sigmaI/netI 0.0862
_diffrn_reflns_limit_h_max 15
_diffrn_reflns_limit_h_min -10
_diffrn_reflns_limit_k_max 10
_diffrn_reflns_limit_k_min -10
_diffrn_reflns_limit_l_max 16
_diffrn_reflns_limit_l_min -17
_diffrn_reflns_number 7922
_diffrn_reflns_theta_full 28.32
_diffrn_reflns_theta_max 28.32
_diffrn_reflns_theta_min 1.65
_diffrn_standards_decay_%
;
103 reflections were remeasured after the data collection which showed no
decay in the period.
;
_exptl_absorpt_coefficient_mu 0.079
_exptl_absorpt_correction_T_max 0.969908
_exptl_absorpt_correction_T_min 0.689384
_exptl_absorpt_correction_type multi-scan
_exptl_absorpt_process_details '(SADABS; Sheldrick, 1996)'
_exptl_crystal_colour colorless
_exptl_crystal_density_diffrn 1.167
_exptl_crystal_description prism
_exptl_crystal_F_000 420
_exptl_crystal_size_max 0.5
_exptl_crystal_size_mid 0.3
_exptl_crystal_size_min 0.3
_refine_diff_density_max 0.326
_refine_diff_density_min -0.204
_refine_diff_density_rms 0.054
_refine_ls_abs_structure_details 'Flack H D (1983), Acta Cryst. A39, 876-881'
_refine_ls_abs_structure_Flack -1.8(14)
_refine_ls_extinction_coef 0.000(3)
_refine_ls_extinction_method SHELXL
_refine_ls_goodness_of_fit_ref 1.072
_refine_ls_hydrogen_treatment mixed
_refine_ls_matrix_type full
_refine_ls_number_parameters 371
_refine_ls_number_reflns 5002
_refine_ls_number_restraints 1
_refine_ls_restrained_S_all 1.072
_refine_ls_R_factor_all 0.0961
_refine_ls_R_factor_gt 0.0698
_refine_ls_shift/su_max 3.690
_refine_ls_shift/su_mean 0.010
_refine_ls_structure_factor_coef Fsqd
_refine_ls_weighting_details 'calc w=1/[\s^2^(Fo^2^)+(0.0709P)^2^+0.0000P] where P=(Fo^2^+2Fc^2^)/3'
_refine_ls_weighting_scheme calc
_refine_ls_wR_factor_gt 0.1566
_refine_ls_wR_factor_ref 0.1713
_reflns_number_gt 3567
_reflns_number_total 5002
_reflns_threshold_expression >2sigma(I)
_cod_data_source_file ja0276826_s2_1.cif
_cod_data_source_block azaspirene
_cod_database_code 4115201

loop_
_symmetry_equiv_pos_as_xyz
'x, y, z'
'-x, y+1/2, -z'

loop_
_atom_site_label
_atom_site_type_symbol
_atom_site_fract_x
_atom_site_fract_y
_atom_site_fract_z
_atom_site_U_iso_or_equiv
_atom_site_adp_type
_atom_site_occupancy
_atom_site_symmetry_multiplicity
_atom_site_calc_flag
O1 O 0.51125(17) 0.0781(2) 0.15015(14) 0.0374(5) Uani 1 1 d
O2 O 0.4180(2) 0.2052(3) 0.26614(17) 0.0488(6) Uani 1 1 d
O3 O 0.73905(18) 0.1559(3) 0.10918(16) 0.0482(6) Uani 1 1 d
O4 O 0.6044(2) 0.5014(3) 0.11746(17) 0.0578(6) Uani 1 1 d
N1 N 0.4672(3) 0.3277(4) 0.0091(2) 0.0463(7) Uani 1 1 d
C1 C 0.5100(6) 0.4740(6) 0.4325(4) 0.0738(13) Uani 1 1 d
C2 C 0.5372(3) 0.4546(4) 0.3238(3) 0.0472(8) Uani 1 1 d
C3 C 0.5396(3) 0.2701(4) 0.2911(2) 0.0372(6) Uani 1 1 d
C4 C 0.5785(3) 0.2281(3) 0.1878(2) 0.0350(6) Uani 1 1 d
C5 C 0.7161(3) 0.1887(4) 0.2114(2) 0.0413(7) Uani 1 1 d
C6 C 0.7561(3) 0.0499(5) 0.2869(2) 0.0504(8) Uani 1 1 d
C7 C 0.7856(3) -0.0673(5) 0.3478(3) 0.0521(8) Uani 1 1 d
C8 C 0.8182(3) -0.2065(5) 0.4222(3) 0.0508(8) Uani 1 1 d
C9 C 0.8103(4) -0.1911(7) 0.5277(4) 0.0751(12) Uani 1 1 d
C10 C 0.8421(5) -0.3251(9) 0.5984(4) 0.1000(19) Uani 1 1 d
C11 C 0.8824(5) -0.4747(8) 0.5651(5) 0.0928(17) Uani 1 1 d
C12 C 0.8880(4) -0.4922(7) 0.4620(5) 0.0848(14) Uani 1 1 d
C13 C 0.8576(3) -0.3598(6) 0.3894(4) 0.0664(11) Uani 1 1 d
C14 C 0.4150(3) 0.0562(4) 0.2037(2) 0.0435(7) Uani 1 1 d
C15 C 0.2929(3) 0.0475(7) 0.1203(4) 0.0616(10) Uani 1 1 d
C16 C 0.4428(5) -0.1016(5) 0.2733(4) 0.0652(11) Uani 1 1 d
C17 C 0.5495(3) 0.3656(4) 0.0998(2) 0.0399(7) Uani 1 1 d
C18 C 0.8612(3) 0.1810(7) 0.1088(3) 0.0613(10) Uani 1 1 d
C19 C 0.8770(3) 0.1534(4) -0.0022(3) 0.0473(7) Uani 1 1 d
C20 C 0.9794(4) 0.2183(6) -0.0263(4) 0.0670(11) Uani 1 1 d
C21 C 0.9985(4) 0.1914(8) -0.1273(4) 0.0828(14) Uani 1 1 d
C22 C 0.9155(4) 0.1019(7) -0.2050(4) 0.0763(13) Uani 1 1 d
C23 C 0.8135(3) 0.0362(6) -0.1814(3) 0.0625(10) Uani 1 1 d
C24 C 0.7946(3) 0.0627(5) -0.0812(3) 0.0517(8) Uani 1 1 d
H1 H 0.523(5) 0.580(10) 0.457(4) 0.113(19) Uiso 1 1 d
H2 H 0.434(4) 0.420(8) 0.433(4) 0.094(17) Uiso 1 1 d
H3 H 0.576(5) 0.413(8) 0.493(4) 0.104(17) Uiso 1 1 d
H4 H 0.476(4) 0.509(6) 0.263(3) 0.067(11) Uiso 1 1 d
H5 H 0.620(3) 0.509(6) 0.331(3) 0.065(11) Uiso 1 1 d
H6 H 0.594(3) 0.205(4) 0.354(2) 0.033(7) Uiso 1 1 d
H7 H 0.761(3) 0.288(5) 0.244(2) 0.041(8) Uiso 1 1 d
H8 H 0.778(4) -0.086(8) 0.553(4) 0.094(15) Uiso 1 1 d
H9 H 0.843(4) -0.316(7) 0.670(4) 0.079(13) Uiso 1 1 d
H10 H 0.905(4) -0.555(8) 0.617(4) 0.097(16) Uiso 1 1 d
H11 H 0.918(4) -0.577(8) 0.432(4) 0.091(16) Uiso 1 1 d
H12 H 0.857(2) -0.371(4) 0.316(2) 0.034(8) Uiso 1 1 d
H13 H 0.279(4) 0.140(8) 0.076(4) 0.080(15) Uiso 1 1 d
H14 H 0.234(3) 0.028(5) 0.155(3) 0.054(10) Uiso 1 1 d
H15 H 0.289(4) -0.034(8) 0.066(4) 0.096(16) Uiso 1 1 d
H16 H 0.380(3) -0.115(6) 0.310(3) 0.061(11) Uiso 1 1 d
H17 H 0.455(4) -0.189(8) 0.228(4) 0.097(16) Uiso 1 1 d
H18 H 0.523(4) -0.089(6) 0.336(3) 0.070(12) Uiso 1 1 d
H19 H 0.442(4) 0.250(8) 0.000(4) 0.081(18) Uiso 1 1 d
H20 H 0.453(3) 0.378(5) -0.047(3) 0.036(8) Uiso 1 1 d
H21 H 0.891(5) 0.286(9) 0.142(4) 0.107(18) Uiso 1 1 d
H22 H 0.911(5) 0.106(8) 0.163(4) 0.096(16) Uiso 1 1 d
H23 H 1.037(3) 0.277(6) 0.027(3) 0.056(10) Uiso 1 1 d
H24 H 1.076(4) 0.223(7) -0.140(3) 0.082(13) Uiso 1 1 d
H25 H 0.931(3) 0.085(6) -0.277(3) 0.069(11) Uiso 1 1 d
H26 H 0.759(3) -0.018(6) -0.237(3) 0.065(11) Uiso 1 1 d
H27 H 0.724(3) 0.027(5) -0.064(2) 0.040(8) Uiso 1 1 d

loop_
_atom_site_aniso_label
_atom_site_aniso_U_11
_atom_site_aniso_U_22
_atom_site_aniso_U_33
_atom_site_aniso_U_23
_atom_site_aniso_U_13
_atom_site_aniso_U_12
O1 0.0523(11) 0.0233(10) 0.0368(10) -0.0022(8) 0.0121(8) -0.0012(8)
O2 0.0619(13) 0.0342(12) 0.0571(12) -0.0124(10) 0.0278(10) -0.0090(10)
O3 0.0461(11) 0.0529(14) 0.0480(11) -0.0080(10) 0.0168(9) -0.0057(10)
O4 0.0891(17) 0.0307(12) 0.0515(13) 0.0017(10) 0.0156(11) -0.0176(12)
N1 0.0677(19) 0.0346(17) 0.0347(15) 0.0124(13) 0.0103(12) -0.0011(14)
C1 0.112(4) 0.053(3) 0.063(3) -0.024(2) 0.037(3) -0.009(3)
C2 0.063(2) 0.0274(15) 0.0530(18) -0.0109(15) 0.0182(16) -0.0060(15)
C3 0.0526(16) 0.0282(14) 0.0317(13) -0.0013(12) 0.0127(11) -0.0009(13)
C4 0.0492(15) 0.0223(13) 0.0335(13) -0.0013(11) 0.0111(11) -0.0012(11)
C5 0.0448(15) 0.0362(17) 0.0406(16) -0.0024(14) 0.0078(12) -0.0053(13)
C6 0.0516(18) 0.052(2) 0.0458(17) -0.0025(17) 0.0098(13) 0.0050(16)
C7 0.0439(17) 0.056(2) 0.0551(18) 0.0057(18) 0.0103(14) 0.0073(15)
C8 0.0357(14) 0.055(2) 0.0594(19) 0.0127(17) 0.0091(13) 0.0081(14)
C9 0.085(3) 0.071(3) 0.070(3) 0.014(2) 0.021(2) 0.021(2)
C10 0.109(4) 0.124(6) 0.068(3) 0.029(4) 0.027(3) 0.015(4)
C11 0.086(3) 0.080(4) 0.103(4) 0.042(4) 0.011(3) 0.014(3)
C12 0.078(3) 0.063(3) 0.109(4) 0.021(3) 0.017(3) 0.024(2)
C13 0.063(2) 0.065(3) 0.072(3) 0.011(2) 0.0175(18) 0.0176(19)
C14 0.0607(18) 0.0289(15) 0.0449(15) -0.0030(14) 0.0213(13) -0.0052(14)
C15 0.056(2) 0.065(3) 0.066(2) -0.010(2) 0.0188(18) -0.017(2)
C16 0.103(3) 0.039(2) 0.061(2) 0.0090(18) 0.036(2) -0.015(2)
C17 0.0591(18) 0.0295(15) 0.0347(15) 0.0040(12) 0.0185(13) 0.0043(13)
C18 0.0467(18) 0.077(3) 0.059(2) -0.005(2) 0.0128(16) -0.008(2)
C19 0.0424(15) 0.0427(18) 0.0573(18) 0.0032(15) 0.0141(13) 0.0060(13)
C20 0.053(2) 0.071(3) 0.081(3) -0.012(2) 0.0245(18) -0.0167(19)
C21 0.074(3) 0.095(4) 0.094(3) -0.007(3) 0.048(2) -0.019(3)
C22 0.081(3) 0.090(4) 0.067(2) -0.007(2) 0.037(2) -0.002(2)
C23 0.0550(19) 0.075(3) 0.058(2) -0.011(2) 0.0156(17) 0.0018(19)
C24 0.0416(16) 0.053(2) 0.0631(19) 0.0045(18) 0.0195(15) 0.0012(15)

loop_
_atom_type_symbol
_atom_type_description
_atom_type_scat_dispersion_real
_atom_type_scat_dispersion_imag
_atom_type_scat_source
C C 0.0033 0.0016 'International Tables Vol C Tables 4.2.6.8 and 6.1.1.4'
H H 0.0000 0.0000 'International Tables Vol C Tables 4.2.6.8 and 6.1.1.4'
N N 0.0061 0.0033 'International Tables Vol C Tables 4.2.6.8 and 6.1.1.4'
O O 0.0106 0.0060 'International Tables Vol C Tables 4.2.6.8 and 6.1.1.4'

loop_
_geom_angle_atom_site_label_1
_geom_angle_atom_site_label_2
_geom_angle_atom_site_label_3
_geom_angle
C4 O1 C14 110.1(2)
C14 O2 C3 107.5(2)
C18 O3 C5 113.8(2)
C17 N1 H19 122(4)
C17 N1 H20 127(2)
H19 N1 H20 109(5)
C2 C1 H1 112(4)
C2 C1 H2 111(3)
H1 C1 H2 118(5)
C2 C1 H3 110(3)
H1 C1 H3 99(5)
H2 C1 H3 105(4)
C1 C2 C3 111.9(3)
C1 C2 H4 114(2)
C3 C2 H4 105(3)
C1 C2 H5 107(2)
C3 C2 H5 110(2)
H4 C2 H5 109(3)
O2 C3 C2 108.6(3)
O2 C3 C4 102.4(2)
C2 C3 C4 118.3(2)
O2 C3 H6 110.0(17)
C2 C3 H6 108.9(18)
C4 C3 H6 108.3(16)
O1 C4 C17 110.7(2)
O1 C4 C3 102.6(2)
C17 C4 C3 115.0(2)
O1 C4 C5 108.7(2)
C17 C4 C5 107.0(2)
C3 C4 C5 112.7(2)
O3 C5 C6 111.8(3)
O3 C5 C4 106.5(2)
C6 C5 C4 113.7(3)
O3 C5 H7 109.8(18)
C6 C5 H7 106.9(18)
C4 C5 H7 108.2(19)
C7 C6 C5 177.9(4)
C6 C7 C8 178.3(4)
C9 C8 C13 118.7(4)
C9 C8 C7 120.4(4)
C13 C8 C7 120.9(3)
C10 C9 C8 120.0(5)
C10 C9 H8 119(3)
C8 C9 H8 121(3)
C9 C10 C11 120.5(5)
C9 C10 H9 122(4)
C11 C10 H9 118(3)
C12 C11 C10 120.0(5)
C12 C11 H10 125(3)
C10 C11 H10 115(3)
C11 C12 C13 120.9(6)
C11 C12 H11 129(3)
C13 C12 H11 110(4)
C12 C13 C8 119.9(4)
C12 C13 H12 122(2)
C8 C13 H12 118(2)
O2 C14 O1 105.1(2)
O2 C14 C15 108.3(3)
O1 C14 C15 109.8(3)
O2 C14 C16 112.6(3)
O1 C14 C16 108.2(3)
C15 C14 C16 112.6(3)
C14 C15 H13 112(3)
C14 C15 H14 109(2)
H13 C15 H14 114(4)
C14 C15 H15 114(3)
H13 C15 H15 97(4)
H14 C15 H15 111(4)
C14 C16 H16 108(3)
C14 C16 H17 107(3)
H16 C16 H17 118(4)
C14 C16 H18 112(3)
H16 C16 H18 104(3)
H17 C16 H18 107(4)
O4 C17 N1 124.4(3)
O4 C17 C4 119.0(3)
N1 C17 C4 116.5(3)
O3 C18 C19 110.8(3)
O3 C18 H21 111(3)
C19 C18 H21 115(3)
O3 C18 H22 107(3)
C19 C18 H22 113(3)
H21 C18 H22 99(4)
C24 C19 C20 118.4(3)
C24 C19 C18 122.7(3)
C20 C19 C18 118.9(3)
C19 C20 C21 120.4(4)
C19 C20 H23 119(2)
C21 C20 H23 120(2)
C22 C21 C20 120.5(4)
C22 C21 H24 119(3)
C20 C21 H24 120(3)
C21 C22 C23 119.5(4)
C21 C22 H25 119(2)
C23 C22 H25 122(2)
C24 C23 C22 120.0(4)
C24 C23 H26 123(2)
C22 C23 H26 116(2)
C23 C24 C19 121.2(3)
C23 C24 H27 122.2(19)
C19 C24 H27 116.4(19)

loop_
_geom_bond_atom_site_label_1
_geom_bond_atom_site_label_2
_geom_bond_distance
O1 C4 1.428(3)
O1 C14 1.455(4)
O2 C14 1.424(4)
O2 C3 1.432(4)
O3 C18 1.408(4)
O3 C5 1.430(4)
O4 C17 1.237(4)
N1 C17 1.319(4)
N1 H19 0.68(6)
N1 H20 0.80(4)
C1 C2 1.518(6)
C1 H1 0.90(8)
C1 H2 0.96(5)
C1 H3 1.04(6)
C2 C3 1.527(4)
C2 H4 1.00(4)
C2 H5 1.02(4)
C3 C4 1.544(4)
C3 H6 1.02(3)
C4 C17 1.542(4)
C4 C5 1.548(4)
C5 C6 1.458(5)
C5 H7 0.97(4)
C6 C7 1.204(5)
C7 C8 1.443(5)
C8 C9 1.387(6)
C8 C13 1.402(6)
C9 C10 1.382(8)
C9 H8 1.00(6)
C10 C11 1.383(9)
C10 H9 0.92(4)
C11 C12 1.349(8)
C11 H10 0.91(6)
C12 C13 1.386(7)
C12 H11 0.89(6)
C13 H12 0.94(3)
C14 C15 1.512(5)
C14 C16 1.521(5)
C15 H13 0.91(6)
C15 H14 0.92(4)
C15 H15 0.94(6)
C16 H16 0.96(4)
C16 H17 0.95(6)
C16 H18 1.05(4)
C18 C19 1.501(5)
C18 H21 0.95(7)
C18 H22 0.98(6)
C19 C24 1.384(5)
C19 C20 1.386(5)
C20 C21 1.387(6)
C20 H23 0.94(4)
C21 C22 1.373(6)
C21 H24 0.97(5)
C22 C23 1.381(6)
C22 H25 0.99(4)
C23 C24 1.377(5)
C23 H26 0.92(4)
C24 H27 0.93(3)

loop_
_geom_torsion_atom_site_label_1
_geom_torsion_atom_site_label_2
_geom_torsion_atom_site_label_3
_geom_torsion_atom_site_label_4
_geom_torsion
C14 O2 C3 C2 161.4(2)
C14 O2 C3 C4 35.5(3)
C1 C2 C3 O2 69.8(4)
C1 C2 C3 C4 -174.1(3)
C14 O1 C4 C17 -107.9(2)
C14 O1 C4 C3 15.3(3)
C14 O1 C4 C5 134.9(2)
O2 C3 C4 O1 -30.4(3)
C2 C3 C4 O1 -149.7(3)
O2 C3 C4 C17 89.8(3)
C2 C3 C4 C17 -29.5(4)
O2 C3 C4 C5 -147.2(2)
C2 C3 C4 C5 93.5(3)
C18 O3 C5 C6 -78.3(4)
C18 O3 C5 C4 157.0(3)
O1 C4 C5 O3 68.0(3)
C17 C4 C5 O3 -51.5(3)
C3 C4 C5 O3 -178.8(2)
O1 C4 C5 C6 -55.5(3)
C17 C4 C5 C6 -175.1(3)
C3 C4 C5 C6 57.6(3)
O3 C5 C6 C7 -84(10)
C4 C5 C6 C7 36(10)
C5 C6 C7 C8 -66(18)
C6 C7 C8 C9 -36(14)
C6 C7 C8 C13 144(13)
C13 C8 C9 C10 0.6(6)
C7 C8 C9 C10 -179.8(4)
C8 C9 C10 C11 0.3(8)
C9 C10 C11 C12 -1.6(9)
C10 C11 C12 C13 2.1(8)
C11 C12 C13 C8 -1.3(7)
C9 C8 C13 C12 -0.1(6)
C7 C8 C13 C12 -179.7(4)
C3 O2 C14 O1 -26.6(3)
C3 O2 C14 C15 -143.8(3)
C3 O2 C14 C16 90.9(3)
C4 O1 C14 O2 5.8(3)
C4 O1 C14 C15 122.1(3)
C4 O1 C14 C16 -114.7(3)
O1 C4 C17 O4 -176.7(3)
C3 C4 C17 O4 67.5(3)
C5 C4 C17 O4 -58.4(3)
O1 C4 C17 N1 2.5(4)
C3 C4 C17 N1 -113.2(3)
C5 C4 C17 N1 120.9(3)
C5 O3 C18 C19 -176.9(3)
O3 C18 C19 C24 -19.9(6)
O3 C18 C19 C20 161.4(4)
C24 C19 C20 C21 -0.4(6)
C18 C19 C20 C21 178.3(4)
C19 C20 C21 C22 0.8(7)
C20 C21 C22 C23 -1.0(8)
C21 C22 C23 C24 0.9(7)
C22 C23 C24 C19 -0.6(6)
C20 C19 C24 C23 0.3(6)
C18 C19 C24 C23 -178.4(4)
